data_1535603
loop_
_publ_author_name
'Brylev, K.A.'
'Naumov, N.G.'
'Sekar, P.'
'Fedorov, V.E.'
'Ibers, J.A.'

_publ_section_title
;
 Reactions of transition-metal cations with (Re6 Te8 (C N)6)(4-) :
 syntheses and structures of (Zn (N H3)4)2 (Re6 Te8 (C N)6), ((Co (N
 H3)5)2 Re6 Te8 (C N)6) * 4(H2 O) and ((Ni (N H3)5)2 Re6 Te8 (C N)6) *
 4(H2 O)
;
_journal_name_full 'Inorganica Chimica Acta'
_journal_page_first 728
_journal_page_last 732
_journal_volume 357
_journal_year 2004
_chemical_formula_sum 'C6 H24 N14 Re6 Te8 Zn2'
_chemical_name_systematic '(Zn (N H3)4)2 (Te8 (Re (C N))6)'
_space_group_IT_number 162
_symmetry_space_group_name_Hall '-P 3 2'
_symmetry_space_group_name_H-M 'P -3 1 m'
_cell_angle_alpha 90
_cell_angle_beta 90
_cell_angle_gamma 120
_cell_formula_units_Z 1
_cell_length_a 10.3776
_cell_length_b 10.3776
_cell_length_c 10.4322
_cell_volume 972.972
_citation_journal_id_ASTM ICHAA3
_cod_data_source_file Brylev_ICHAA3_2004_1039.cif
_cod_data_source_block C6H24N14Re6Te8Zn2
_cod_original_cell_volume 972.9721
_cod_database_code 1535603

loop_
_symmetry_equiv_pos_as_xyz
x,y,z
-y,x-y,z
-x+y,-x,z
-y,-x,-z
x,x-y,-z
-x+y,y,-z
-x,-y,-z
y,-x+y,-z
x-y,x,-z
y,x,z
-x,-x+y,z
x-y,-y,z

loop_
_atom_site_label
_atom_site_type_symbol
_atom_site_fract_x
_atom_site_fract_y
_atom_site_fract_z
_atom_site_occupancy
_atom_site_U_iso_or_equiv
Te1 Te-2 0 0 0.18356 1 0.0
C1 C 0.6911 0 0.275 1 0.0
N1 N-1 0.6033 0 0.2033 1 0.0
Te2 Te-2 0.69955 0 0.60324 1 0.0
N3 N-3 0.6667 0.3333 0.22 0.5 0.0
Zn1 Zn+2 0.6667 0.3333 0.0399 0.5 0.0
Re1 Re+3 0.85108 0 0.39509 1 0.0
N2 N-3 0.46 0.156 0.0572 0.5 0.0
